data_2241070
loop_
_publ_author_name
'M\'unera-Orozco, Carolina'
'Ocampo-Cardona, Rogelio'
'Cede\~no, David L.'
'Toscano, Rub\'en A.'
'R\'ios-V\'asquez, Luz Amalia'

_publ_section_title
;
 Crystal structures of three new <i>N</i>-halomethylated quaternary
 ammonium salts
;
_journal_issue 10
_journal_name_full 'Acta Crystallographica Section E'
_journal_page_first 1230
_journal_page_last 1235
_journal_paper_doi 10.1107/S2056989015017181
_journal_volume 71
_journal_year 2015
_chemical_formula_iupac 'C21 H27 I N+, I-'
_chemical_formula_moiety 'C21 H27 I N+, I-'
_chemical_formula_sum 'C21 H27 I2 N'
_chemical_formula_weight 547.23
_chemical_melting_point_gt 429
_chemical_melting_point_lt 431
_chemical_name_systematic
'<i>N</i>-(6,6-Diphenylhex-5-en-1-yl)-<i>N</i>-iodomethyl-<i>N</i>,<i>N</i>-dimethylammonium iodide'
_space_group_crystal_system monoclinic
_space_group_IT_number 14
_space_group_name_Hall '-P 2ybc'
_space_group_name_H-M_alt 'P 1 21/c 1'
_symmetry_space_group_name_Hall '-P 2ybc'
_symmetry_space_group_name_H-M 'P 1 21/c 1'
_atom_sites_solution_hydrogens geom
_atom_sites_solution_primary direct
_atom_sites_solution_secondary difmap
_audit_creation_method SHELXL-2014
_cell_angle_alpha 90
_cell_angle_beta 103.656(3)
_cell_angle_gamma 90
_cell_formula_units_Z 4
_cell_length_a 8.9423(12)
_cell_length_b 24.058(3)
_cell_length_c 10.3749(13)
_cell_measurement_reflns_used 3046
_cell_measurement_temperature 298(2)
_cell_measurement_theta_max 24.43
_cell_measurement_theta_min 2.34
_cell_volume 2168.9(5)
_computing_cell_refinement
;
SAINT (Bruker, 2012)
;
_computing_data_collection
;
APEX2 (Bruker, 2012)
;
_computing_data_reduction
;
SAINT  (Bruker, 2012)
;
_computing_molecular_graphics
;
Mercury (Macrae <i>et al.</i>,  2008)
;
_computing_publication_material
;
SHELXL2014 (Sheldrick, 2015), PLATON (Spek, 2009) and
publCIF (Westrip, 2010)
;
_computing_structure_refinement
;
SHELXL2014 (Sheldrick, 2015)
;
_computing_structure_solution
;
SHELXS97 (Sheldrick, 2008)
;
_diffrn_ambient_temperature 298(2)
_diffrn_detector_area_resol_mean 8.333
_diffrn_measured_fraction_theta_full 0.997
_diffrn_measured_fraction_theta_max 0.996
_diffrn_measurement_device_type 'Bruker SMART APEX CCD diffractometer'
_diffrn_measurement_method \w-scans
_diffrn_radiation_monochromator graphite
_diffrn_radiation_type MoK\a
_diffrn_radiation_wavelength 0.71073
_diffrn_reflns_av_R_equivalents 0.0788
_diffrn_reflns_limit_h_max 10
_diffrn_reflns_limit_h_min -10
_diffrn_reflns_limit_k_max 28
_diffrn_reflns_limit_k_min 0
_diffrn_reflns_limit_l_max 12
_diffrn_reflns_limit_l_min 0
_diffrn_reflns_number 3961
_diffrn_reflns_theta_full 25.242
_diffrn_reflns_theta_max 25.359
_diffrn_reflns_theta_min 1.693
_exptl_absorpt_coefficient_mu 2.902
_exptl_absorpt_correction_T_max 0.4288
_exptl_absorpt_correction_T_min 0.2730
_exptl_absorpt_correction_type multi-scan
_exptl_absorpt_process_details
;
(<i>TWINABS</i>; Bruker, 2012)
;
_exptl_crystal_colour colourless
_exptl_crystal_density_diffrn 1.676
_exptl_crystal_description prism
_exptl_crystal_F_000 1064
_exptl_crystal_size_max 0.322
_exptl_crystal_size_mid 0.222
_exptl_crystal_size_min 0.042
_refine_diff_density_max 0.816
_refine_diff_density_min -0.804
_refine_ls_extinction_method none
_refine_ls_goodness_of_fit_ref 1.048
_refine_ls_hydrogen_treatment constr
_refine_ls_matrix_type full
_refine_ls_number_parameters 220
_refine_ls_number_reflns 3961
_refine_ls_number_restraints 0
_refine_ls_restrained_S_all 1.048
_refine_ls_R_factor_all 0.0864
_refine_ls_R_factor_gt 0.0595
_refine_ls_shift/su_max 0.000
_refine_ls_shift/su_mean 0.000
_refine_ls_structure_factor_coef Fsqd
_refine_ls_weighting_details 'w=1/[\s^2^(Fo^2^)+(0.0515P)^2^+2.9321P] where P=(Fo^2^+2Fc^2^)/3'
_refine_ls_weighting_scheme calc
_refine_ls_wR_factor_gt 0.1235
_refine_ls_wR_factor_ref 0.1383
_reflns_number_gt 2941
_reflns_number_total 3961
_reflns_threshold_expression 'I > 2\s(I)'
_cod_data_source_file su5179sup1.cif
_cod_data_source_block III
_cod_database_code 2241070
_shelx_space_group_comment
;
The symmetry employed for this shelxl refinement is uniquely defined
by the following loop, which should always be used as a source of
symmetry information in preference to the above space-group names.
They are only intended as comments.
;
_shelx_estimated_absorpt_t_min 0.455
_shelx_estimated_absorpt_t_max 0.888
_shelxl_version_number 201.4

loop_
_space_group_symop_operation_xyz
'x, y, z'
'-x, y+1/2, -z+1/2'
'-x, -y, -z'
'x, -y-1/2, z-1/2'

loop_
_atom_site_type_symbol
_atom_site_label
_atom_site_fract_x
_atom_site_fract_y
_atom_site_fract_z
_atom_site_U_iso_or_equiv
_atom_site_adp_type
_atom_site_calc_flag
_atom_site_occupancy
I I1 -0.29957(8) 0.44339(3) 0.01740(6) 0.0597(2) Uani d 1
I I2 0.17494(8) 0.51476(3) 0.26901(6) 0.0598(2) Uani d 1
N N1 -0.3411(8) 0.4415(4) 0.3070(7) 0.056(2) Uani d 1
C C1 -0.1733(11) 0.4319(4) 0.3631(10) 0.063(3) Uani d 1
H H1A -0.1159 0.4525 0.3103 0.076 Uiso calc 1
H H1B -0.1459 0.4469 0.4524 0.076 Uiso calc 1
C C2 -0.1252(12) 0.3731(4) 0.3678(12) 0.072(3) Uani d 1
H H2A -0.1407 0.3584 0.2786 0.087 Uiso calc 1
H H2B -0.1860 0.3512 0.4153 0.087 Uiso calc 1
C C3 0.0467(11) 0.3699(4) 0.4394(11) 0.068(3) Uani d 1
H H3A 0.1029 0.3971 0.4001 0.082 Uiso calc 1
H H3B 0.0578 0.3800 0.5317 0.082 Uiso calc 1
C C4 0.1182(12) 0.3134(4) 0.4333(15) 0.091(4) Uani d 1
H H4A 0.1013 0.3019 0.3413 0.109 Uiso calc 1
H H4B 0.0681 0.2866 0.4789 0.109 Uiso calc 1
C C5 0.2892(10) 0.3135(4) 0.4957(12) 0.068(3) Uani d 1
H H5 0.3381 0.3478 0.5120 0.082 Uiso calc 1
C C6 0.3743(10) 0.2685(3) 0.5287(10) 0.055(2) Uani d 1
C C7 0.5451(11) 0.2703(3) 0.5813(9) 0.052(2) Uani d 1
C C8 0.6398(11) 0.2322(4) 0.5435(11) 0.066(3) Uani d 1
H H8 0.5966 0.2031 0.4881 0.080 Uiso calc 1
C C9 0.8003(12) 0.2359(5) 0.5862(14) 0.091(4) Uani d 1
H H9 0.8636 0.2109 0.5560 0.109 Uiso calc 1
C C10 0.8623(15) 0.2778(5) 0.6747(14) 0.097(5) Uani d 1
H H10 0.9683 0.2798 0.7079 0.116 Uiso calc 1
C C11 0.7701(16) 0.3158(5) 0.7133(14) 0.094(4) Uani d 1
H H11 0.8128 0.3446 0.7699 0.113 Uiso calc 1
C C12 0.6122(14) 0.3116(5) 0.6681(11) 0.079(3) Uani d 1
H H12 0.5495 0.3373 0.6969 0.094 Uiso calc 1
C C13 0.3026(11) 0.2115(3) 0.5086(10) 0.055(2) Uani d 1
C C14 0.2723(13) 0.1847(4) 0.6156(12) 0.074(3) Uani d 1
H H14 0.2993 0.2012 0.6990 0.089 Uiso calc 1
C C15 0.2004(14) 0.1323(4) 0.6000(16) 0.088(4) Uani d 1
H H15 0.1840 0.1135 0.6738 0.105 Uiso calc 1
C C16 0.1551(14) 0.1091(5) 0.4782(18) 0.095(4) Uani d 1
H H16 0.1010 0.0757 0.4681 0.114 Uiso calc 1
C C17 0.1888(18) 0.1347(6) 0.3678(16) 0.116(6) Uani d 1
H H17 0.1614 0.1184 0.2842 0.139 Uiso calc 1
C C18 0.2659(17) 0.1861(5) 0.3880(12) 0.091(4) Uani d 1
H H18 0.2926 0.2034 0.3164 0.109 Uiso calc 1
C C19 -0.4077(11) 0.4192(4) 0.1718(10) 0.065(3) Uani d 1
H H19A -0.5148 0.4304 0.1460 0.078 Uiso calc 1
H H19B -0.4058 0.3789 0.1771 0.078 Uiso calc 1
C C20 -0.3648(13) 0.5048(4) 0.3059(11) 0.074(3) Uani d 1
H H20A -0.4723 0.5131 0.2740 0.111 Uiso calc 1
H H20B -0.3078 0.5218 0.2488 0.111 Uiso calc 1
H H20C -0.3294 0.5191 0.3943 0.111 Uiso calc 1
C C21 -0.4312(12) 0.4165(5) 0.3995(10) 0.071(3) Uani d 1
H H21A -0.5382 0.4256 0.3684 0.107 Uiso calc 1
H H21B -0.3936 0.4313 0.4872 0.107 Uiso calc 1
H H21C -0.4189 0.3769 0.4015 0.107 Uiso calc 1

loop_
_atom_site_aniso_label
_atom_site_aniso_U_11
_atom_site_aniso_U_22
_atom_site_aniso_U_33
_atom_site_aniso_U_12
_atom_site_aniso_U_13
_atom_site_aniso_U_23
I1 0.0559(4) 0.0659(4) 0.0605(4) 0.0039(3) 0.0202(3) 0.0118(3)
I2 0.0586(4) 0.0618(4) 0.0632(4) 0.0015(3) 0.0228(3) 0.0043(3)
N1 0.041(4) 0.081(6) 0.046(4) 0.002(4) 0.012(4) 0.020(4)
C1 0.045(5) 0.078(7) 0.069(6) -0.006(5) 0.015(5) 0.014(5)
C2 0.058(6) 0.056(6) 0.106(9) 0.003(5) 0.024(6) -0.001(6)
C3 0.057(6) 0.069(6) 0.075(7) 0.012(5) 0.007(6) 0.017(6)
C4 0.054(7) 0.065(7) 0.158(12) 0.006(5) 0.036(8) 0.023(8)
C5 0.040(5) 0.043(5) 0.123(9) 0.002(4) 0.022(6) 0.012(6)
C6 0.047(5) 0.038(5) 0.082(7) 0.005(4) 0.019(5) 0.010(5)
C7 0.052(6) 0.038(5) 0.069(6) -0.002(4) 0.019(5) 0.010(4)
C8 0.051(6) 0.055(6) 0.090(7) 0.004(5) 0.009(6) -0.006(5)
C9 0.051(7) 0.083(8) 0.140(11) 0.017(6) 0.026(8) 0.022(8)
C10 0.066(8) 0.077(8) 0.129(11) -0.028(7) -0.014(8) 0.022(8)
C11 0.100(10) 0.054(7) 0.116(11) -0.008(7) -0.001(9) -0.007(7)
C12 0.075(8) 0.074(7) 0.087(8) -0.007(6) 0.019(7) -0.002(7)
C13 0.056(6) 0.040(5) 0.067(6) 0.012(4) 0.011(5) 0.014(5)
C14 0.079(8) 0.053(6) 0.101(9) -0.004(6) 0.043(7) -0.012(6)
C15 0.085(9) 0.041(6) 0.152(13) -0.009(6) 0.058(9) 0.011(7)
C16 0.053(7) 0.063(7) 0.155(14) -0.001(6) -0.004(9) -0.005(10)
C17 0.135(14) 0.072(9) 0.108(11) 0.001(9) -0.038(10) -0.002(8)
C18 0.116(11) 0.069(8) 0.075(8) -0.001(8) -0.002(7) 0.001(7)
C19 0.049(6) 0.080(7) 0.073(7) -0.005(5) 0.029(5) 0.024(6)
C20 0.066(7) 0.071(7) 0.089(8) 0.009(6) 0.027(6) 0.008(6)
C21 0.056(6) 0.091(8) 0.072(7) -0.006(6) 0.025(6) 0.032(6)

loop_
_atom_type_symbol
_atom_type_description
_atom_type_scat_dispersion_real
_atom_type_scat_dispersion_imag
_atom_type_scat_source
C C 0.0033 0.0016 'International Tables Vol C Tables 4.2.6.8 and 6.1.1.4'
H H 0.0000 0.0000 'International Tables Vol C Tables 4.2.6.8 and 6.1.1.4'
N N 0.0061 0.0033 'International Tables Vol C Tables 4.2.6.8 and 6.1.1.4'
I I -0.4742 1.8119 'International Tables Vol C Tables 4.2.6.8 and 6.1.1.4'

loop_
_geom_angle_atom_site_label_1
_geom_angle_atom_site_label_2
_geom_angle_atom_site_label_3
_geom_angle_site_symmetry_3
_geom_angle
C19 I1 I2 3_565 171.6(3)
C19 N1 C1 . 116.9(8)
C19 N1 C21 . 107.4(7)
C1 N1 C21 . 109.1(7)
C19 N1 C20 . 109.1(7)
C1 N1 C20 . 106.3(7)
C21 N1 C20 . 107.8(8)
C2 C1 N1 . 114.8(8)
C2 C1 H1A . 108.6
N1 C1 H1A . 108.6
C2 C1 H1B . 108.6
N1 C1 H1B . 108.6
H1A C1 H1B . 107.5
C1 C2 C3 . 108.2(8)
C1 C2 H2A . 110.1
C3 C2 H2A . 110.1
C1 C2 H2B . 110.1
C3 C2 H2B . 110.1
H2A C2 H2B . 108.4
C4 C3 C2 . 114.0(9)
C4 C3 H3A . 108.7
C2 C3 H3A . 108.7
C4 C3 H3B . 108.7
C2 C3 H3B . 108.7
H3A C3 H3B . 107.6
C3 C4 C5 . 112.1(9)
C3 C4 H4A . 109.2
C5 C4 H4A . 109.2
C3 C4 H4B . 109.2
C5 C4 H4B . 109.2
H4A C4 H4B . 107.9
C6 C5 C4 . 124.8(9)
C6 C5 H5 . 117.6
C4 C5 H5 . 117.6
C5 C6 C7 . 123.1(8)
C5 C6 C13 . 120.7(8)
C7 C6 C13 . 116.2(7)
C8 C7 C12 . 117.9(10)
C8 C7 C6 . 121.6(9)
C12 C7 C6 . 120.5(9)
C7 C8 C9 . 121.6(10)
C7 C8 H8 . 119.2
C9 C8 H8 . 119.2
C10 C9 C8 . 118.4(11)
C10 C9 H9 . 120.8
C8 C9 H9 . 120.8
C11 C10 C9 . 120.6(11)
C11 C10 H10 . 119.7
C9 C10 H10 . 119.7
C10 C11 C12 . 119.7(12)
C10 C11 H11 . 120.1
C12 C11 H11 . 120.1
C7 C12 C11 . 121.7(12)
C7 C12 H12 . 119.1
C11 C12 H12 . 119.1
C18 C13 C14 . 119.1(9)
C18 C13 C6 . 122.5(9)
C14 C13 C6 . 118.4(9)
C13 C14 C15 . 120.1(12)
C13 C14 H14 . 119.9
C15 C14 H14 . 119.9
C16 C15 C14 . 120.4(12)
C16 C15 H15 . 119.8
C14 C15 H15 . 119.8
C15 C16 C17 . 120.6(11)
C15 C16 H16 . 119.7
C17 C16 H16 . 119.7
C16 C17 C18 . 117.3(13)
C16 C17 H17 . 121.3
C18 C17 H17 . 121.3
C13 C18 C17 . 122.2(13)
C13 C18 H18 . 118.9
C17 C18 H18 . 118.9
N1 C19 I1 . 117.2(6)
N1 C19 H19A . 108.0
I1 C19 H19A . 108.0
N1 C19 H19B . 108.0
I1 C19 H19B . 108.0
H19A C19 H19B . 107.2
N1 C20 H20A . 109.5
N1 C20 H20B . 109.5
H20A C20 H20B . 109.5
N1 C20 H20C . 109.5
H20A C20 H20C . 109.5
H20B C20 H20C . 109.5
N1 C21 H21A . 109.5
N1 C21 H21B . 109.5
H21A C21 H21B . 109.5
N1 C21 H21C . 109.5
H21A C21 H21C . 109.5
H21B C21 H21C . 109.5

loop_
_geom_bond_atom_site_label_1
_geom_bond_atom_site_label_2
_geom_bond_site_symmetry_2
_geom_bond_distance
I1 C19 . 2.138(9)
I1 I2 3_565 3.5565(9)
N1 C19 . 1.489(12)
N1 C1 . 1.494(12)
N1 C21 . 1.515(11)
N1 C20 . 1.537(12)
C1 C2 . 1.477(13)
C1 H1A . 0.9700
C1 H1B . 0.9700
C2 C3 . 1.543(13)
C2 H2A . 0.9700
C2 H2B . 0.9700
C3 C4 . 1.510(14)
C3 H3A . 0.9700
C3 H3B . 0.9700
C4 C5 . 1.514(14)
C4 H4A . 0.9700
C4 H4B . 0.9700
C5 C6 . 1.323(12)
C5 H5 . 0.9300
C6 C7 . 1.497(12)
C6 C13 . 1.507(12)
C7 C8 . 1.366(12)
C7 C12 . 1.379(14)
C8 C9 . 1.401(14)
C8 H8 . 0.9300
C9 C10 . 1.388(17)
C9 H9 . 0.9300
C10 C11 . 1.353(18)
C10 H10 . 0.9300
C11 C12 . 1.383(16)
C11 H11 . 0.9300
C12 H12 . 0.9300
C13 C18 . 1.360(14)
C13 C14 . 1.365(14)
C14 C15 . 1.407(14)
C14 H14 . 0.9300
C15 C16 . 1.353(18)
C15 H15 . 0.9300
C16 C17 . 1.39(2)
C16 H16 . 0.9300
C17 C18 . 1.409(17)
C17 H17 . 0.9300
C18 H18 . 0.9300
C19 H19A . 0.9700
C19 H19B . 0.9700
C20 H20A . 0.9600
C20 H20B . 0.9600
C20 H20C . 0.9600
C21 H21A . 0.9600
C21 H21B . 0.9600
C21 H21C . 0.9600

loop_
_geom_torsion_atom_site_label_1
_geom_torsion_atom_site_label_2
_geom_torsion_atom_site_label_3
_geom_torsion_atom_site_label_4
_geom_torsion
C19 N1 C1 C2 -55.7(12)
C21 N1 C1 C2 66.3(12)
C20 N1 C1 C2 -177.7(9)
N1 C1 C2 C3 -174.9(8)
C1 C2 C3 C4 -171.1(10)
C2 C3 C4 C5 175.7(10)
C3 C4 C5 C6 165.3(12)
C4 C5 C6 C7 175.5(11)
C4 C5 C6 C13 -1.5(18)
C5 C6 C7 C8 -140.0(11)
C13 C6 C7 C8 37.2(13)
C5 C6 C7 C12 38.6(15)
C13 C6 C7 C12 -144.2(10)
C12 C7 C8 C9 -2.7(16)
C6 C7 C8 C9 175.9(10)
C7 C8 C9 C10 3.5(18)
C8 C9 C10 C11 -3.4(19)
C9 C10 C11 C12 3(2)
C8 C7 C12 C11 1.8(16)
C6 C7 C12 C11 -176.9(10)
C10 C11 C12 C7 -2(2)
C5 C6 C13 C18 78.5(15)
C7 C6 C13 C18 -98.8(13)
C5 C6 C13 C14 -100.9(13)
C7 C6 C13 C14 81.9(12)
C18 C13 C14 C15 -1.6(16)
C6 C13 C14 C15 177.7(9)
C13 C14 C15 C16 -2.7(18)
C14 C15 C16 C17 4.7(19)
C15 C16 C17 C18 -2(2)
C14 C13 C18 C17 4.0(19)
C6 C13 C18 C17 -175.3(11)
C16 C17 C18 C13 -2(2)
C1 N1 C19 I1 -54.3(10)
C21 N1 C19 I1 -177.2(7)
C20 N1 C19 I1 66.3(9)

_cod_database_fobs_code 2241070
